data_1513132
loop_
_publ_author_name
'Chen, Lei'
'Mahmoud, Sufian M.'
'Yin, Xiaodong'
'Lalancette, Roger A.'
'Pietrangelo, Agostino'

_publ_section_title
;
 Decreasing Aromaticity in \p-Conjugated Materials: Efficient Synthesis
 and Electronic Structure Identification of Cyclopentadiene-Containing
 Systems
;
_journal_issue 23
_journal_name_full 'Organic Letters'
_journal_page_first 5970
_journal_paper_doi 10.1021/ol402824m
_journal_volume 15
_journal_year 2013
_chemical_absolute_configuration syn
_chemical_formula_moiety 'C19 H18'
_chemical_formula_sum 'C19 H18'
_chemical_formula_weight 246.33
_chemical_name_systematic
; 
 ? 
;
_space_group_IT_number 33
_symmetry_cell_setting orthorhombic
_symmetry_space_group_name_Hall 'P 2c -2n'
_symmetry_space_group_name_H-M 'P n a 21'
_atom_sites_solution_hydrogens geom
_atom_sites_solution_primary direct
_atom_sites_solution_secondary difmap
_audit_creation_method SHELXL-97
_cell_angle_alpha 90.00
_cell_angle_beta 90.00
_cell_angle_gamma 90.00
_cell_formula_units_Z 4
_cell_length_a 15.9505(4)
_cell_length_b 14.6663(4)
_cell_length_c 5.8510(1)
_cell_measurement_reflns_used 9950
_cell_measurement_temperature 100(2)
_cell_measurement_theta_max 71.91
_cell_measurement_theta_min 2.77
_cell_volume 1368.75(6)
_computing_cell_refinement 'APEX 2'
_computing_data_collection 'APEX 2 (Bruker, 2006)'
_computing_data_reduction 'SAINT (Bruker, 2005)'
_computing_molecular_graphics SHELXTL
_computing_publication_material SHELXTL
_computing_structure_refinement SHELXTL
_computing_structure_solution 'SHELXTL (Sheldrick, 2008b)'
_diffrn_ambient_temperature 100(2)
_diffrn_measured_fraction_theta_full 0.993
_diffrn_measured_fraction_theta_max 0.958
_diffrn_measurement_device_type 'Bruker SMART CCD Apex-II area-detector'
_diffrn_measurement_method '\f and \w'
_diffrn_radiation_monochromator graphite
_diffrn_radiation_source 'fine-focus sealed tube'
_diffrn_radiation_type CuK\a
_diffrn_radiation_wavelength 1.54178
_diffrn_reflns_av_R_equivalents 0.019
_diffrn_reflns_av_sigmaI/netI 0.014
_diffrn_reflns_limit_h_max 19
_diffrn_reflns_limit_h_min -19
_diffrn_reflns_limit_k_max 17
_diffrn_reflns_limit_k_min -17
_diffrn_reflns_limit_l_max 6
_diffrn_reflns_limit_l_min -7
_diffrn_reflns_number 12566
_diffrn_reflns_theta_full 67.50
_diffrn_reflns_theta_max 71.91
_diffrn_reflns_theta_min 4.09
_diffrn_standards_decay_% 0
_diffrn_standards_number 0
_exptl_absorpt_coefficient_mu 0.503
_exptl_absorpt_correction_T_max 0.8966
_exptl_absorpt_correction_T_min 0.7901
_exptl_absorpt_correction_type numerical
_exptl_absorpt_process_details 'SADABS (Sheldrick, 2008a)'
_exptl_crystal_colour colourless
_exptl_crystal_density_diffrn 1.195
_exptl_crystal_density_method 'not measured'
_exptl_crystal_description Parallelepiped
_exptl_crystal_F_000 528
_exptl_crystal_size_max 0.49
_exptl_crystal_size_mid 0.39
_exptl_crystal_size_min 0.22
_refine_diff_density_max 0.168
_refine_diff_density_min -0.149
_refine_diff_density_rms 0.030
_refine_ls_abs_structure_details 'Flack (1983), 1011 Friedel pairs'
_refine_ls_abs_structure_Flack -0.2(14)
_refine_ls_extinction_coef 0.0012(2)
_refine_ls_extinction_expression Fc^*^=kFc[1+0.001xFc^2^\l^3^/sin(2\q)]^-1/4^
_refine_ls_extinction_method 'SHELXTL (Sheldrick, 2008b)'
_refine_ls_goodness_of_fit_ref 1.07
_refine_ls_hydrogen_treatment constr
_refine_ls_matrix_type full
_refine_ls_number_parameters 175
_refine_ls_number_reflns 2433
_refine_ls_number_restraints 1
_refine_ls_restrained_S_all 1.07
_refine_ls_R_factor_all 0.028
_refine_ls_R_factor_gt 0.028
_refine_ls_shift/su_max 0.00
_refine_ls_shift/su_mean 0.00
_refine_ls_structure_factor_coef Fsqd
_refine_ls_weighting_details 'calc w=1/[\s^2^(Fo^2^)+(0.0420P)^2^+0.2782P] where P=(Fo^2^+2Fc^2^)/3'
_refine_ls_weighting_scheme calc
_refine_ls_wR_factor_gt 0.075
_refine_ls_wR_factor_ref 0.075
_reflns_number_gt 2386
_reflns_number_total 2433
_reflns_threshold_expression I>2\s(I)
_cod_data_source_file ol402824m_si_002.cif
_cod_data_source_block Ph-C5-Ph
_cod_depositor_comments
;
The following automatic conversions were performed:

'_symmetry_cell_setting' value 'Orthorhombic' changed to
'orthorhombic' according to
/home/saulius/struct/CIF-dictionaries/cif_core.dic dictionary named
'cif_core.dic' version 2.4.2 from 2011-04-26.

Automatic conversion script
Id: cif_fix_values 1891 2012-01-12 08:04:46Z andrius 
;
_cod_database_code 1513132

loop_
_symmetry_equiv_pos_as_xyz
'x, y, z'
'-x, -y, z+1/2'
'x+1/2, -y+1/2, z'
'-x+1/2, y+1/2, z+1/2'

loop_
_atom_site_label
_atom_site_type_symbol
_atom_site_fract_x
_atom_site_fract_y
_atom_site_fract_z
_atom_site_U_iso_or_equiv
_atom_site_adp_type
_atom_site_occupancy
_atom_site_symmetry_multiplicity
_atom_site_calc_flag
_atom_site_refinement_flags
C1 C 0.37516(8) 0.28013(8) 1.0372(2) 0.0182(3) Uani 1 1 d .
C2 C 0.41684(7) 0.36412(8) 0.9308(2) 0.0183(3) Uani 1 1 d .
C3 C 0.48406(7) 0.33687(8) 0.8084(2) 0.0199(3) Uani 1 1 d .
H3 H 0.5223 0.3766 0.7338 0.024 Uiso 1 1 calc R
C4 C 0.48937(7) 0.23866(9) 0.8071(2) 0.0206(3) Uani 1 1 d .
H4 H 0.5318 0.2044 0.7320 0.025 Uiso 1 1 calc R
C5 C 0.42535(7) 0.20232(8) 0.9280(2) 0.0187(3) Uani 1 1 d .
C6 C 0.39152(8) 0.28011(8) 1.2989(2) 0.0239(3) Uani 1 1 d .
H6B H 0.3697 0.2236 1.3656 0.036 Uiso 1 1 calc R
H6C H 0.3633 0.3325 1.3686 0.036 Uiso 1 1 calc R
H6A H 0.4519 0.2842 1.3274 0.036 Uiso 1 1 calc R
C7 C 0.28167(7) 0.27472(8) 0.9772(2) 0.0198(3) Uani 1 1 d .
H7A H 0.2748 0.2772 0.8109 0.030 Uiso 1 1 calc R
H7B H 0.2520 0.3262 1.0472 0.030 Uiso 1 1 calc R
H7C H 0.2584 0.2174 1.0352 0.030 Uiso 1 1 calc R
C8 C 0.40394(7) 0.10434(8) 0.9403(2) 0.0200(3) Uani 1 1 d .
C9 C 0.43063(8) 0.04569(9) 0.7650(2) 0.0239(3) Uani 1 1 d .
H9 H 0.4639 0.0693 0.6440 0.029 Uiso 1 1 calc R
C10 C 0.40952(8) -0.04564(9) 0.7649(3) 0.0272(3) Uani 1 1 d .
H10 H 0.4285 -0.0840 0.6447 0.033 Uiso 1 1 calc R
C11 C 0.36072(8) -0.08170(9) 0.9396(3) 0.0281(3) Uani 1 1 d .
H11 H 0.3461 -0.1445 0.9392 0.034 Uiso 1 1 calc R
C12 C 0.33364(8) -0.02540(9) 1.1137(3) 0.0266(3) Uani 1 1 d .
H12 H 0.3003 -0.0497 1.2338 0.032 Uiso 1 1 calc R
C13 C 0.35483(8) 0.06636(9) 1.1146(2) 0.0229(3) Uani 1 1 d .
H13 H 0.3357 0.1042 1.2356 0.028 Uiso 1 1 calc R
C14 C 0.38601(7) 0.45861(8) 0.9497(2) 0.0188(3) Uani 1 1 d .
C15 C 0.33135(7) 0.48797(9) 1.1222(2) 0.0215(3) Uani 1 1 d .
H15 H 0.3145 0.4461 1.2373 0.026 Uiso 1 1 calc R
C16 C 0.30131(8) 0.57654(9) 1.1288(3) 0.0239(3) Uani 1 1 d .
H16 H 0.2642 0.5946 1.2474 0.029 Uiso 1 1 calc R
C17 C 0.32514(7) 0.63874(8) 0.9638(2) 0.0236(3) Uani 1 1 d .
H17 H 0.3046 0.6995 0.9684 0.028 Uiso 1 1 calc R
C18 C 0.37942(7) 0.61162(9) 0.7909(2) 0.0242(3) Uani 1 1 d .
H18 H 0.3961 0.6541 0.6771 0.029 Uiso 1 1 calc R
C19 C 0.40924(7) 0.52307(9) 0.7836(2) 0.0220(3) Uani 1 1 d .
H19 H 0.4461 0.5055 0.6641 0.026 Uiso 1 1 calc R

loop_
_atom_site_aniso_label
_atom_site_aniso_U_11
_atom_site_aniso_U_22
_atom_site_aniso_U_33
_atom_site_aniso_U_23
_atom_site_aniso_U_13
_atom_site_aniso_U_12
C1 0.0176(6) 0.0201(6) 0.0169(6) -0.0008(5) 0.0010(5) -0.0005(5)
C2 0.0174(6) 0.0225(6) 0.0150(6) 0.0001(5) -0.0022(5) -0.0036(5)
C3 0.0177(5) 0.0235(6) 0.0186(6) 0.0003(5) 0.0002(5) -0.0030(5)
C4 0.0173(6) 0.0251(6) 0.0195(7) -0.0004(6) 0.0000(5) 0.0030(5)
C5 0.0172(5) 0.0232(6) 0.0157(6) -0.0001(5) -0.0023(5) 0.0019(4)
C6 0.0243(6) 0.0285(7) 0.0189(7) 0.0006(6) 0.0002(6) -0.0011(5)
C7 0.0184(6) 0.0178(6) 0.0232(7) -0.0010(5) 0.0006(5) -0.0012(4)
C8 0.0142(5) 0.0223(6) 0.0234(7) 0.0012(6) -0.0036(5) 0.0021(4)
C9 0.0183(6) 0.0269(6) 0.0265(7) -0.0011(6) 0.0010(5) 0.0007(5)
C10 0.0223(6) 0.0253(7) 0.0339(8) -0.0071(6) -0.0022(6) 0.0029(5)
C11 0.0222(6) 0.0197(6) 0.0423(9) 0.0035(6) -0.0079(6) 0.0007(5)
C12 0.0231(6) 0.0261(7) 0.0307(7) 0.0075(6) -0.0015(6) -0.0004(5)
C13 0.0217(6) 0.0231(6) 0.0240(7) 0.0013(6) 0.0010(5) 0.0037(5)
C14 0.0160(5) 0.0208(6) 0.0196(6) -0.0024(5) -0.0031(5) -0.0029(4)
C15 0.0208(6) 0.0218(6) 0.0220(7) -0.0006(5) 0.0027(5) -0.0049(5)
C16 0.0200(6) 0.0248(6) 0.0270(7) -0.0068(6) 0.0017(5) -0.0028(5)
C17 0.0192(6) 0.0204(6) 0.0313(7) -0.0028(6) -0.0035(6) -0.0008(5)
C18 0.0206(6) 0.0250(6) 0.0271(7) 0.0049(6) -0.0020(6) -0.0030(5)
C19 0.0176(6) 0.0269(7) 0.0213(7) 0.0002(6) 0.0007(5) -0.0012(5)

loop_
_atom_type_symbol
_atom_type_description
_atom_type_scat_dispersion_real
_atom_type_scat_dispersion_imag
_atom_type_scat_source
C C 0.0181 0.0091 'International Tables Vol C Tables 4.2.6.8 and 6.1.1.4'
H H 0.0000 0.0000 'International Tables Vol C Tables 4.2.6.8 and 6.1.1.4'

loop_
_geom_angle_atom_site_label_1
_geom_angle_atom_site_label_2
_geom_angle_atom_site_label_3
_geom_angle
C2 C1 C5 101.69(10)
C2 C1 C7 111.75(10)
C5 C1 C7 111.95(10)
C2 C1 C6 109.13(10)
C5 C1 C6 108.83(10)
C7 C1 C6 112.88(10)
C3 C2 C14 125.67(11)
C3 C2 C1 108.80(10)
C14 C2 C1 125.47(11)
C2 C3 C4 110.18(11)
C2 C3 H3 124.9
C4 C3 H3 124.9
C5 C4 C3 110.28(11)
C5 C4 H4 124.9
C3 C4 H4 124.9
C4 C5 C8 125.67(12)
C4 C5 C1 108.60(11)
C8 C5 C1 125.62(11)
C1 C6 H6B 109.5
C1 C6 H6C 109.5
H6B C6 H6C 109.5
C1 C6 H6A 109.5
H6B C6 H6A 109.5
H6C C6 H6A 109.5
C1 C7 H7A 109.5
C1 C7 H7B 109.5
H7A C7 H7B 109.5
C1 C7 H7C 109.5
H7A C7 H7C 109.5
H7B C7 H7C 109.5
C13 C8 C9 117.22(11)
C13 C8 C5 123.41(12)
C9 C8 C5 119.31(12)
C10 C9 C8 121.35(13)
C10 C9 H9 119.3
C8 C9 H9 119.3
C9 C10 C11 120.36(13)
C9 C10 H10 119.8
C11 C10 H10 119.8
C12 C11 C10 119.38(12)
C12 C11 H11 120.3
C10 C11 H11 120.3
C11 C12 C13 120.42(13)
C11 C12 H12 119.8
C13 C12 H12 119.8
C12 C13 C8 121.27(13)
C12 C13 H13 119.4
C8 C13 H13 119.4
C15 C14 C19 117.08(11)
C15 C14 C2 123.40(11)
C19 C14 C2 119.48(11)
C16 C15 C14 121.58(12)
C16 C15 H15 119.2
C14 C15 H15 119.2
C17 C16 C15 120.29(13)
C17 C16 H16 119.9
C15 C16 H16 119.9
C16 C17 C18 119.42(12)
C16 C17 H17 120.3
C18 C17 H17 120.3
C19 C18 C17 120.34(13)
C19 C18 H18 119.8
C17 C18 H18 119.8
C18 C19 C14 121.30(12)
C18 C19 H19 119.3
C14 C19 H19 119.3

loop_
_geom_bond_atom_site_label_1
_geom_bond_atom_site_label_2
_geom_bond_distance
C1 C2 1.5320(16)
C1 C5 1.5334(16)
C1 C7 1.5340(17)
C1 C6 1.5533(18)
C2 C3 1.3500(18)
C2 C14 1.4746(16)
C3 C4 1.4428(17)
C3 H3 0.9500
C4 C5 1.3517(18)
C4 H4 0.9500
C5 C8 1.4788(17)
C6 H6B 0.9800
C6 H6C 0.9800
C6 H6A 0.9800
C7 H7A 0.9800
C7 H7B 0.9800
C7 H7C 0.9800
C8 C13 1.4014(18)
C8 C9 1.4048(19)
C9 C10 1.3811(19)
C9 H9 0.9500
C10 C11 1.390(2)
C10 H10 0.9500
C11 C12 1.381(2)
C11 H11 0.9500
C12 C13 1.3876(19)
C12 H12 0.9500
C13 H13 0.9500
C14 C15 1.4012(18)
C14 C19 1.4055(18)
C15 C16 1.3851(18)
C15 H15 0.9500
C16 C17 1.382(2)
C16 H16 0.9500
C17 C18 1.3896(19)
C17 H17 0.9500
C18 C19 1.3836(18)
C18 H18 0.9500
C19 H19 0.9500

loop_
_geom_torsion_atom_site_label_1
_geom_torsion_atom_site_label_2
_geom_torsion_atom_site_label_3
_geom_torsion_atom_site_label_4
_geom_torsion
C5 C1 C2 C3 -6.36(13)
C7 C1 C2 C3 -125.94(11)
C6 C1 C2 C3 108.51(12)
C5 C1 C2 C14 170.82(11)
C7 C1 C2 C14 51.25(16)
C6 C1 C2 C14 -74.31(15)
C14 C2 C3 C4 -173.04(11)
C1 C2 C3 C4 4.14(14)
C2 C3 C4 C5 0.25(15)
C3 C4 C5 C8 171.74(11)
C3 C4 C5 C1 -4.51(15)
C2 C1 C5 C4 6.50(14)
C7 C1 C5 C4 125.93(11)
C6 C1 C5 C4 -108.60(12)
C2 C1 C5 C8 -169.75(12)
C7 C1 C5 C8 -50.32(16)
C6 C1 C5 C8 75.15(15)
C4 C5 C8 C13 160.37(13)
C1 C5 C8 C13 -24.00(19)
C4 C5 C8 C9 -22.37(19)
C1 C5 C8 C9 153.26(12)
C13 C8 C9 C10 -0.17(19)
C5 C8 C9 C10 -177.60(11)
C8 C9 C10 C11 0.2(2)
C9 C10 C11 C12 -0.1(2)
C10 C11 C12 C13 0.0(2)
C11 C12 C13 C8 -0.03(19)
C9 C8 C13 C12 0.09(18)
C5 C8 C13 C12 177.40(12)
C3 C2 C14 C15 -162.32(12)
C1 C2 C14 C15 20.96(19)
C3 C2 C14 C19 20.13(19)
C1 C2 C14 C19 -156.59(12)
C19 C14 C15 C16 0.12(18)
C2 C14 C15 C16 -177.48(11)
C14 C15 C16 C17 -0.2(2)
C15 C16 C17 C18 0.10(19)
C16 C17 C18 C19 0.13(19)
C17 C18 C19 C14 -0.23(19)
C15 C14 C19 C18 0.10(18)
C2 C14 C19 C18 177.81(11)
